data_7041096
loop_
_publ_author_name
'Saini, Anoop Kumar'
'Kumari, Pratibha'
'Sharma, Vinay'
'Mathur, Pradeep'
'Mobin, Shaikh M.'

_publ_section_title
;
 Varying structural motifs in the salen based metal complexes of Co(ii),
 Ni(ii) and Cu(ii): synthesis, crystal structures, molecular dynamics and
 biological activities.
;
_journal_issue 47
_journal_name_full 'Dalton transactions (Cambridge, England : 2003)'
_journal_page_first 19096
_journal_page_last 19108
_journal_paper_doi 10.1039/c6dt03573f
_journal_volume 45
_journal_year 2016
_chemical_formula_sum 'C62 H47 Cu2 N4 O4'
_chemical_formula_weight 1039.11
_space_group_crystal_system monoclinic
_space_group_IT_number 14
_space_group_name_Hall '-P 2ybc'
_space_group_name_H-M_alt 'P 1 21/c 1'
_symmetry_space_group_name_Hall '-P 2ybc'
_symmetry_space_group_name_H-M 'P 1 21/c 1'
_atom_sites_solution_hydrogens geom
_audit_creation_method SHELXL-2014/7
_audit_update_record
;
2016-06-08 deposited with the CCDC.
2016-11-04 downloaded from the CCDC.
;
_cell_angle_alpha 90
_cell_angle_beta 99.775(5)
_cell_angle_gamma 90
_cell_formula_units_Z 4
_cell_length_a 21.1918(13)
_cell_length_b 14.8209(8)
_cell_length_c 15.5995(10)
_cell_measurement_reflns_used 6321
_cell_measurement_temperature 293(2)
_cell_measurement_theta_max 70.2630
_cell_measurement_theta_min 4.1450
_cell_volume 4828.4(5)
_computing_cell_refinement 'CrysAlis RED, Oxford Diffraction Ltd.,'
_computing_data_collection 'CrysAlis CCD, Oxford Diffraction Ltd.,'
_computing_data_reduction 'CrysAlis RED, Oxford Diffraction Ltd.,'
_computing_molecular_graphics Ortep3
_computing_publication_material Shelx97
_computing_structure_refinement 'SHELXL-2014/7 (Sheldrick, 2014)'
_computing_structure_solution 'SHELXS-97 (Sheldrick, 1997)'
_diffrn_ambient_temperature 293(2)
_diffrn_detector_area_resol_mean 15.9948
_diffrn_measured_fraction_theta_full 0.999
_diffrn_measured_fraction_theta_max 0.979
_diffrn_measurement_device_type 'OXFORD DIFFRACTION SUPER NOVA'
_diffrn_measurement_method \w/q-scan
_diffrn_radiation_monochromator graphite
_diffrn_radiation_source 'Micro-Focus (Cu) X-ray Source'
_diffrn_radiation_type CuK\a
_diffrn_radiation_wavelength 1.54184
_diffrn_reflns_av_R_equivalents 0.0726
_diffrn_reflns_av_unetI/netI 0.0664
_diffrn_reflns_Laue_measured_fraction_full 0.999
_diffrn_reflns_Laue_measured_fraction_max 0.979
_diffrn_reflns_limit_h_max 18
_diffrn_reflns_limit_h_min -25
_diffrn_reflns_limit_k_max 18
_diffrn_reflns_limit_k_min -16
_diffrn_reflns_limit_l_max 18
_diffrn_reflns_limit_l_min -19
_diffrn_reflns_number 30357
_diffrn_reflns_point_group_measured_fraction_full 0.999
_diffrn_reflns_point_group_measured_fraction_max 0.979
_diffrn_reflns_theta_full 67.684
_diffrn_reflns_theta_max 71.859
_diffrn_reflns_theta_min 3.657
_exptl_absorpt_coefficient_mu 1.529
_exptl_absorpt_correction_T_max 1.00000
_exptl_absorpt_correction_T_min 0.71455
_exptl_absorpt_correction_type multi-scan
_exptl_absorpt_process_details
;
CrysAlisPro, Agilent Technologies,
Version 1.171.37.33 (release 27-03-2014 CrysAlis171 .NET)
(compiled Mar 27 2014,17:12:48)
Empirical absorption correction using spherical harmonics,
 implemented in SCALE3 ABSPACK scaling algorithm.
;
_exptl_crystal_colour GREEN
_exptl_crystal_density_diffrn 1.429
_exptl_crystal_density_method 'not measured'
_exptl_crystal_description BLOCK
_exptl_crystal_F_000 2148
_exptl_crystal_size_max 0.330
_exptl_crystal_size_mid 0.260
_exptl_crystal_size_min 0.210
_refine_diff_density_max 0.711
_refine_diff_density_min -0.852
_refine_diff_density_rms 0.101
_refine_ls_extinction_method none
_refine_ls_goodness_of_fit_ref 1.104
_refine_ls_hydrogen_treatment constr
_refine_ls_matrix_type full
_refine_ls_number_parameters 655
_refine_ls_number_reflns 9267
_refine_ls_number_restraints 0
_refine_ls_restrained_S_all 1.104
_refine_ls_R_factor_all 0.1459
_refine_ls_R_factor_gt 0.0792
_refine_ls_shift/su_max 0.001
_refine_ls_shift/su_mean 0.000
_refine_ls_structure_factor_coef Fsqd
_refine_ls_weighting_details 'w=1/[\s^2^(Fo^2^)+(0.0653P)^2^+22.7166P] where P=(Fo^2^+2Fc^2^)/3'
_refine_ls_weighting_scheme calc
_refine_ls_wR_factor_gt 0.1792
_refine_ls_wR_factor_ref 0.2304
_reflns_Friedel_coverage 0.000
_reflns_number_gt 5510
_reflns_number_total 9267
_reflns_threshold_expression 'I > 2\s(I)'
_cod_data_source_file c6dt03573f2.cif
_cod_data_source_block 3
_cod_depositor_comments
;
Adding full bibliography for 7041094--7041097.cif.

2018-06-08
Z value and formula fixed to values more according to usual
chemical conventions.                 miguel
;
_cod_original_formula_sum 'C124 H94 Cu4 N8 O8'
_cod_original_formula_weight 2078.23
_cod_original_formula_units_Z 2
_cod_database_code 7041096
_shelx_shelxl_version_number 2014/7
_shelx_space_group_comment
;
The symmetry employed for this shelxl refinement is uniquely defined
by the following loop, which should always be used as a source of
symmetry information in preference to the above space-group names.
They are only intended as comments.
;
_shelx_estimated_absorpt_t_min 0.632
_shelx_estimated_absorpt_t_max 0.740

loop_
_space_group_symop_operation_xyz
'x, y, z'
'-x, y+1/2, -z+1/2'
'-x, -y, -z'
'x, -y-1/2, z-1/2'

loop_
_atom_site_label
_atom_site_type_symbol
_atom_site_fract_x
_atom_site_fract_y
_atom_site_fract_z
_atom_site_U_iso_or_equiv
_atom_site_adp_type
_atom_site_occupancy
_atom_site_site_symmetry_order
_atom_site_calc_flag
_atom_site_refinement_flags_posn
_atom_site_refinement_flags_adp
Cu1 Cu 0.54444(4) 0.76036(6) 0.49127(6) 0.0402(3) Uani 1 1 d . .
Cu2 Cu 0.08529(4) 0.78586(6) 0.03813(6) 0.0448(3) Uani 1 1 d . .
O1 O 0.61923(19) 0.6880(3) 0.5118(3) 0.0498(12) Uani 1 1 d . .
O2 O 0.49908(19) 0.6493(3) 0.4673(3) 0.0472(11) Uani 1 1 d . .
O3 O 0.1707(2) 0.7505(3) 0.0341(3) 0.0480(11) Uani 1 1 d . .
O4 O 0.0601(2) 0.6685(3) 0.0683(3) 0.0501(12) Uani 1 1 d . .
N1 N 0.5853(2) 0.8539(3) 0.5731(3) 0.0354(11) Uani 1 1 d . .
N2 N 0.4781(2) 0.8274(3) 0.4127(3) 0.0382(12) Uani 1 1 d . .
N3 N 0.1120(2) 0.9020(3) 0.0903(3) 0.0397(12) Uani 1 1 d . .
N4 N 0.0034(2) 0.8097(3) -0.0368(3) 0.0385(12) Uani 1 1 d . .
C1 C 0.6759(3) 0.7058(4) 0.5549(4) 0.0408(15) Uani 1 1 d . .
C2 C 0.7226(3) 0.6349(4) 0.5594(4) 0.0449(16) Uani 1 1 d . .
H2 H 0.7117 0.5808 0.5306 0.054 Uiso 1 1 calc R U
C3 C 0.7821(3) 0.6456(5) 0.6049(4) 0.0454(16) Uani 1 1 d . .
H3 H 0.8103 0.5971 0.6104 0.054 Uiso 1 1 calc R U
C4 C 0.8027(3) 0.7293(5) 0.6446(4) 0.0458(16) Uani 1 1 d . .
C5 C 0.8668(3) 0.7418(5) 0.6854(4) 0.0519(18) Uani 1 1 d . .
H5 H 0.8950 0.6932 0.6899 0.062 Uiso 1 1 calc R U
C6 C 0.8882(3) 0.8232(6) 0.7182(5) 0.059(2) Uani 1 1 d . .
H6 H 0.9308 0.8306 0.7439 0.070 Uiso 1 1 calc R U
C7 C 0.8458(3) 0.8949(6) 0.7129(5) 0.0575(19) Uani 1 1 d . .
H7 H 0.8602 0.9508 0.7353 0.069 Uiso 1 1 calc R U
C8 C 0.7832(3) 0.8848(5) 0.6753(4) 0.0488(17) Uani 1 1 d . .
H8 H 0.7558 0.9340 0.6729 0.059 Uiso 1 1 calc R U
C9 C 0.7590(3) 0.8013(5) 0.6398(4) 0.0436(15) Uani 1 1 d . .
C10 C 0.6926(3) 0.7883(4) 0.5986(4) 0.0396(14) Uani 1 1 d . .
C11 C 0.6460(3) 0.8541(4) 0.6094(4) 0.0398(14) Uani 1 1 d . .
C12 C 0.4455(3) 0.6326(4) 0.4176(4) 0.0375(14) Uani 1 1 d . .
C13 C 0.4265(3) 0.5396(4) 0.4079(4) 0.0415(15) Uani 1 1 d . .
H13 H 0.4527 0.4947 0.4363 0.050 Uiso 1 1 calc R U
C14 C 0.3703(3) 0.5176(4) 0.3571(4) 0.0448(16) Uani 1 1 d . .
H14 H 0.3601 0.4568 0.3493 0.054 Uiso 1 1 calc R U
C15 C 0.3261(3) 0.5821(5) 0.3151(4) 0.0421(15) Uani 1 1 d . .
C16 C 0.2666(3) 0.5560(5) 0.2668(4) 0.0525(18) Uani 1 1 d . .
H16 H 0.2568 0.4950 0.2593 0.063 Uiso 1 1 calc R U
C17 C 0.2229(3) 0.6196(5) 0.2306(4) 0.0511(17) Uani 1 1 d . .
H17 H 0.1842 0.6018 0.1975 0.061 Uiso 1 1 calc R U
C18 C 0.2368(3) 0.7103(5) 0.2436(5) 0.0525(18) Uani 1 1 d . .
H18 H 0.2063 0.7533 0.2218 0.063 Uiso 1 1 calc R U
C19 C 0.2953(3) 0.7374(5) 0.2885(4) 0.0454(16) Uani 1 1 d . .
H19 H 0.3040 0.7987 0.2957 0.054 Uiso 1 1 calc R U
C20 C 0.3426(3) 0.6743(4) 0.3239(4) 0.0406(14) Uani 1 1 d . .
C21 C 0.4052(3) 0.6999(4) 0.3726(4) 0.0374(14) Uani 1 1 d . .
C22 C 0.4258(3) 0.7907(4) 0.3692(4) 0.0393(14) Uani 1 1 d . .
H22 H 0.3992 0.8288 0.3319 0.047 Uiso 1 1 calc R U
C23 C 0.5462(3) 0.9239(4) 0.6019(4) 0.0369(14) Uani 1 1 d . .
C24 C 0.4963(3) 0.8967(4) 0.6453(4) 0.0379(14) Uani 1 1 d . .
C25 C 0.4902(3) 0.8006(4) 0.6725(5) 0.0493(17) Uani 1 1 d . .
H25A H 0.5247 0.7863 0.7189 0.074 Uiso 1 1 calc R U
H25B H 0.4921 0.7615 0.6239 0.074 Uiso 1 1 calc R U
H25C H 0.4501 0.7925 0.6922 0.074 Uiso 1 1 calc R U
C26 C 0.4556(3) 0.9630(4) 0.6655(4) 0.0400(14) Uani 1 1 d . .
H26 H 0.4223 0.9464 0.6943 0.048 Uiso 1 1 calc R U
C27 C 0.4862(3) 0.9219(4) 0.3934(4) 0.0342(13) Uani 1 1 d . .
C28 C 0.4426(3) 0.9848(4) 0.4154(4) 0.0350(13) Uani 1 1 d . .
C29 C 0.3866(3) 0.9572(4) 0.4579(4) 0.0416(15) Uani 1 1 d . .
H29A H 0.3506 0.9433 0.4138 0.062 Uiso 1 1 calc R U
H29B H 0.3757 1.0057 0.4934 0.062 Uiso 1 1 calc R U
H29C H 0.3980 0.9049 0.4935 0.062 Uiso 1 1 calc R U
C30 C 0.5382(3) 0.9468(4) 0.3551(4) 0.0392(14) Uani 1 1 d . .
C31 C 0.5863(3) 0.8792(5) 0.3337(5) 0.0503(17) Uani 1 1 d . .
H31A H 0.6110 0.8566 0.3866 0.075 Uiso 1 1 calc R U
H31B H 0.6143 0.9079 0.2996 0.075 Uiso 1 1 calc R U
H31C H 0.5643 0.8302 0.3013 0.075 Uiso 1 1 calc R U
C32 C 0.2234(3) 0.7962(4) 0.0537(4) 0.0424(15) Uani 1 1 d . .
C33 C 0.2810(3) 0.7558(5) 0.0378(4) 0.0484(17) Uani 1 1 d . .
H33 H 0.2795 0.6989 0.0124 0.058 Uiso 1 1 calc R U
C34 C 0.3379(3) 0.7977(5) 0.0587(4) 0.0500(17) Uani 1 1 d . .
H34 H 0.3744 0.7690 0.0465 0.060 Uiso 1 1 calc R U
C35 C 0.3443(3) 0.8837(5) 0.0985(4) 0.0437(15) Uani 1 1 d . .
C36 C 0.4050(3) 0.9259(5) 0.1188(4) 0.0508(17) Uani 1 1 d . .
H36 H 0.4412 0.8956 0.1080 0.061 Uiso 1 1 calc R U
C37 C 0.4110(3) 1.0103(5) 0.1541(4) 0.0510(17) Uani 1 1 d . .
H37 H 0.4510 1.0373 0.1680 0.061 Uiso 1 1 calc R U
C38 C 0.3565(3) 1.0552(5) 0.1690(4) 0.0486(17) Uani 1 1 d . .
H38 H 0.3604 1.1131 0.1923 0.058 Uiso 1 1 calc R U
C39 C 0.2970(3) 1.0163(5) 0.1502(4) 0.0481(17) Uani 1 1 d . .
H39 H 0.2616 1.0482 0.1617 0.058 Uiso 1 1 calc R U
C40 C 0.2882(3) 0.9289(4) 0.1135(4) 0.0402(14) Uani 1 1 d . .
C41 C 0.2265(3) 0.8843(4) 0.0907(4) 0.0401(15) Uani 1 1 d . .
C42 C 0.1716(3) 0.9283(4) 0.1087(4) 0.0403(14) Uani 1 1 d . .
H42 H 0.1786 0.9832 0.1376 0.048 Uiso 1 1 calc R U
C43 C 0.0034(3) 0.6331(4) 0.0519(4) 0.0440(15) Uani 1 1 d . .
C44 C -0.0044(4) 0.5475(5) 0.0919(5) 0.0528(18) Uani 1 1 d . .
H44 H 0.0297 0.5221 0.1295 0.063 Uiso 1 1 calc R U
C45 C -0.0614(4) 0.5033(5) 0.0750(5) 0.0568(19) Uani 1 1 d . .
H45 H -0.0651 0.4481 0.1020 0.068 Uiso 1 1 calc R U
C46 C -0.1153(4) 0.5372(5) 0.0187(5) 0.0547(19) Uani 1 1 d . .
C47 C -0.1735(4) 0.4885(6) 0.0025(5) 0.069(2) Uani 1 1 d . .
H47 H -0.1757 0.4320 0.0279 0.083 Uiso 1 1 calc R U
C48 C -0.2261(4) 0.5221(6) -0.0488(6) 0.072(3) Uani 1 1 d . .
H48 H -0.2638 0.4887 -0.0597 0.086 Uiso 1 1 calc R U
C49 C -0.2229(4) 0.6083(6) -0.0855(6) 0.070(2) Uani 1 1 d . .
H49 H -0.2593 0.6333 -0.1186 0.085 Uiso 1 1 calc R U
C50 C -0.1659(3) 0.6564(5) -0.0725(5) 0.062(2) Uani 1 1 d . .
H50 H -0.1643 0.7123 -0.0990 0.074 Uiso 1 1 calc R U
C51 C -0.1105(3) 0.6222(5) -0.0203(4) 0.0482(16) Uani 1 1 d . .
C52 C -0.0497(3) 0.6708(4) -0.0050(4) 0.0429(15) Uani 1 1 d . .
C53 C -0.0444(3) 0.7534(4) -0.0473(4) 0.0409(15) Uani 1 1 d . .
H53 H -0.0798 0.7701 -0.0880 0.049 Uiso 1 1 calc R U
C54 C 0.0642(3) 0.9652(4) 0.1104(4) 0.0385(14) Uani 1 1 d . .
C55 C 0.0251(3) 0.9396(4) 0.1694(4) 0.0408(15) Uani 1 1 d . .
C56 C 0.0349(3) 0.8510(5) 0.2173(5) 0.0491(17) Uani 1 1 d . .
H56A H 0.0216 0.8024 0.1776 0.074 Uiso 1 1 calc R U
H56B H 0.0100 0.8503 0.2632 0.074 Uiso 1 1 calc R U
H56C H 0.0794 0.8440 0.2415 0.074 Uiso 1 1 calc R U
C57 C -0.0226(3) 0.9990(4) 0.1832(4) 0.0427(15) Uani 1 1 d . .
H57 H -0.0487 0.9831 0.2230 0.051 Uiso 1 1 calc R U
C58 C 0.0576(3) 1.0484(4) 0.0679(4) 0.0359(14) Uani 1 1 d . .
C59 C 0.1019(3) 1.0752(4) 0.0055(4) 0.0419(15) Uani 1 1 d . .
H59A H 0.1391 1.1044 0.0371 0.063 Uiso 1 1 calc R U
H59B H 0.0800 1.1158 -0.0374 0.063 Uiso 1 1 calc R U
H59C H 0.1146 1.0223 -0.0227 0.063 Uiso 1 1 calc R U
C60 C -0.0081(3) 0.8939(4) -0.0828(4) 0.0381(14) Uani 1 1 d . .
C61 C 0.0332(3) 0.9186(4) -0.1405(4) 0.0412(15) Uani 1 1 d . .
C62 C 0.0869(3) 0.8590(5) -0.1594(5) 0.0520(17) Uani 1 1 d . .
H62A H 0.1265 0.8781 -0.1248 0.078 Uiso 1 1 calc R U
H62B H 0.0900 0.8633 -0.2200 0.078 Uiso 1 1 calc R U
H62C H 0.0783 0.7975 -0.1455 0.078 Uiso 1 1 calc R U

loop_
_atom_site_aniso_label
_atom_site_aniso_U_11
_atom_site_aniso_U_22
_atom_site_aniso_U_33
_atom_site_aniso_U_23
_atom_site_aniso_U_13
_atom_site_aniso_U_12
Cu1 0.0293(5) 0.0382(5) 0.0494(5) -0.0037(4) -0.0039(4) 0.0005(4)
Cu2 0.0335(5) 0.0407(6) 0.0563(6) -0.0032(4) -0.0037(4) 0.0000(4)
O1 0.029(2) 0.045(3) 0.072(3) -0.013(2) -0.002(2) 0.0048(19)
O2 0.032(2) 0.038(2) 0.067(3) 0.001(2) -0.006(2) 0.0012(19)
O3 0.032(2) 0.043(3) 0.065(3) -0.004(2) -0.005(2) -0.0008(19)
O4 0.053(3) 0.030(2) 0.062(3) 0.004(2) -0.007(2) -0.001(2)
N1 0.036(3) 0.024(2) 0.043(3) -0.006(2) -0.002(2) 0.001(2)
N2 0.035(3) 0.038(3) 0.039(3) -0.002(2) -0.001(2) 0.002(2)
N3 0.031(3) 0.035(3) 0.051(3) -0.004(2) -0.001(2) 0.000(2)
N4 0.029(3) 0.036(3) 0.048(3) -0.004(2) -0.001(2) -0.003(2)
C1 0.028(3) 0.042(4) 0.050(4) 0.006(3) 0.000(3) 0.001(3)
C2 0.036(3) 0.035(4) 0.062(4) -0.001(3) 0.005(3) 0.002(3)
C3 0.036(3) 0.048(4) 0.051(4) 0.005(3) 0.004(3) 0.008(3)
C4 0.035(3) 0.061(5) 0.042(4) 0.004(3) 0.008(3) 0.004(3)
C5 0.032(3) 0.076(5) 0.046(4) 0.006(4) 0.002(3) 0.005(3)
C6 0.031(4) 0.093(6) 0.049(4) -0.005(4) -0.001(3) -0.007(4)
C7 0.045(4) 0.070(5) 0.054(4) -0.014(4) 0.000(3) -0.008(4)
C8 0.033(3) 0.062(5) 0.050(4) -0.004(3) 0.002(3) 0.001(3)
C9 0.032(3) 0.056(4) 0.041(3) 0.004(3) 0.001(3) 0.003(3)
C10 0.037(3) 0.037(3) 0.044(3) 0.000(3) 0.007(3) 0.000(3)
C11 0.037(3) 0.029(3) 0.052(4) 0.009(3) 0.004(3) 0.003(3)
C12 0.037(3) 0.032(3) 0.045(3) -0.003(3) 0.010(3) 0.001(3)
C13 0.038(3) 0.036(3) 0.049(4) -0.001(3) 0.005(3) 0.003(3)
C14 0.046(4) 0.037(4) 0.051(4) -0.006(3) 0.007(3) -0.008(3)
C15 0.033(3) 0.050(4) 0.042(3) -0.006(3) 0.003(3) -0.008(3)
C16 0.049(4) 0.057(5) 0.051(4) -0.007(3) 0.008(3) -0.010(3)
C17 0.041(4) 0.063(5) 0.047(4) -0.001(3) 0.002(3) -0.013(3)
C18 0.039(4) 0.060(5) 0.055(4) 0.008(3) -0.001(3) -0.002(3)
C19 0.034(3) 0.048(4) 0.054(4) 0.005(3) 0.006(3) 0.002(3)
C20 0.039(3) 0.042(4) 0.041(3) 0.000(3) 0.007(3) -0.004(3)
C21 0.036(3) 0.034(3) 0.041(3) 0.003(3) 0.002(3) 0.000(3)
C22 0.030(3) 0.041(4) 0.045(3) 0.001(3) -0.003(3) 0.009(3)
C23 0.029(3) 0.039(3) 0.037(3) -0.004(3) -0.008(2) 0.002(3)
C24 0.031(3) 0.035(3) 0.046(4) -0.003(3) 0.000(3) -0.003(2)
C25 0.047(4) 0.045(4) 0.057(4) 0.011(3) 0.010(3) -0.004(3)
C26 0.033(3) 0.042(4) 0.044(3) -0.002(3) 0.005(3) -0.002(3)
C27 0.029(3) 0.035(3) 0.036(3) -0.003(2) 0.000(2) 0.000(2)
C28 0.030(3) 0.041(4) 0.034(3) -0.006(3) 0.003(2) -0.004(3)
C29 0.036(3) 0.040(4) 0.048(4) -0.001(3) 0.005(3) -0.001(3)
C30 0.036(3) 0.040(4) 0.040(3) -0.010(3) 0.002(3) 0.002(3)
C31 0.045(4) 0.043(4) 0.063(4) -0.007(3) 0.012(3) 0.003(3)
C32 0.040(4) 0.044(4) 0.043(3) -0.004(3) 0.004(3) 0.008(3)
C33 0.041(4) 0.050(4) 0.054(4) -0.007(3) 0.005(3) 0.008(3)
C34 0.033(3) 0.065(5) 0.051(4) -0.003(3) 0.004(3) 0.010(3)
C35 0.033(3) 0.054(4) 0.042(3) 0.000(3) 0.002(3) 0.000(3)
C36 0.036(4) 0.064(5) 0.051(4) 0.001(3) 0.006(3) 0.005(3)
C37 0.033(4) 0.066(5) 0.052(4) 0.000(4) 0.003(3) -0.004(3)
C38 0.037(4) 0.056(4) 0.050(4) -0.006(3) 0.001(3) -0.006(3)
C39 0.033(3) 0.059(5) 0.050(4) -0.007(3) 0.001(3) 0.001(3)
C40 0.036(3) 0.040(4) 0.044(3) 0.001(3) 0.004(3) 0.006(3)
C41 0.024(3) 0.050(4) 0.044(3) 0.001(3) 0.000(3) 0.007(3)
C42 0.034(3) 0.040(4) 0.044(3) 0.000(3) -0.003(3) 0.003(3)
C43 0.045(4) 0.037(4) 0.050(4) -0.008(3) 0.009(3) -0.002(3)
C44 0.061(5) 0.050(4) 0.048(4) 0.002(3) 0.012(3) -0.001(4)
C45 0.073(5) 0.046(4) 0.055(4) -0.001(3) 0.023(4) -0.011(4)
C46 0.066(5) 0.051(4) 0.053(4) -0.010(3) 0.027(4) -0.011(4)
C47 0.079(6) 0.067(6) 0.067(5) -0.021(4) 0.030(5) -0.027(5)
C48 0.067(6) 0.077(6) 0.077(6) -0.027(5) 0.026(5) -0.037(5)
C49 0.050(5) 0.082(6) 0.077(6) -0.018(5) 0.004(4) -0.020(4)
C50 0.048(4) 0.056(5) 0.078(5) -0.010(4) 0.002(4) -0.014(4)
C51 0.048(4) 0.045(4) 0.051(4) -0.011(3) 0.008(3) -0.010(3)
C52 0.035(3) 0.038(4) 0.054(4) -0.013(3) 0.003(3) 0.001(3)
C53 0.034(3) 0.036(3) 0.052(4) -0.010(3) 0.003(3) 0.001(3)
C54 0.033(3) 0.035(3) 0.044(3) -0.003(3) -0.003(3) -0.001(3)
C55 0.031(3) 0.042(4) 0.046(4) -0.002(3) -0.003(3) -0.005(3)
C56 0.040(4) 0.052(4) 0.054(4) 0.004(3) 0.005(3) 0.001(3)
C57 0.038(3) 0.047(4) 0.043(4) -0.004(3) 0.005(3) -0.003(3)
C58 0.025(3) 0.044(4) 0.038(3) -0.005(3) 0.000(2) -0.006(2)
C59 0.033(3) 0.045(4) 0.044(4) -0.003(3) -0.005(3) -0.004(3)
C60 0.027(3) 0.039(3) 0.044(3) -0.006(3) -0.005(3) -0.001(2)
C61 0.029(3) 0.042(4) 0.049(4) -0.011(3) -0.003(3) -0.003(3)
C62 0.043(4) 0.054(4) 0.061(4) -0.005(3) 0.014(3) 0.003(3)

loop_
_atom_type_symbol
_atom_type_description
_atom_type_scat_dispersion_real
_atom_type_scat_dispersion_imag
_atom_type_scat_source
C C 0.0181 0.0091 'International Tables Vol C Tables 4.2.6.8 and 6.1.1.4'
H H 0.0000 0.0000 'International Tables Vol C Tables 4.2.6.8 and 6.1.1.4'
N N 0.0311 0.0180 'International Tables Vol C Tables 4.2.6.8 and 6.1.1.4'
O O 0.0492 0.0322 'International Tables Vol C Tables 4.2.6.8 and 6.1.1.4'
Cu Cu -1.9646 0.5888 'International Tables Vol C Tables 4.2.6.8 and 6.1.1.4'

loop_
_geom_angle_atom_site_label_1
_geom_angle_atom_site_label_2
_geom_angle_atom_site_label_3
_geom_angle
_geom_angle_site_symmetry_1
_geom_angle_site_symmetry_3
O1 Cu1 O2 85.63(18) . .
O1 Cu1 N2 151.5(2) . .
O2 Cu1 N2 91.73(19) . .
O1 Cu1 N1 91.47(19) . .
O2 Cu1 N1 151.5(2) . .
N2 Cu1 N1 103.7(2) . .
O3 Cu2 O4 93.7(2) . .
O3 Cu2 N3 92.7(2) . .
O4 Cu2 N3 141.2(2) . .
O3 Cu2 N4 141.8(2) . .
O4 Cu2 N4 93.2(2) . .
N3 Cu2 N4 104.8(2) . .
C1 O1 Cu1 130.2(4) . .
C12 O2 Cu1 130.3(4) . .
C32 O3 Cu2 129.5(4) . .
C43 O4 Cu2 127.7(4) . .
C11 N1 C23 115.7(5) . .
C11 N1 Cu1 124.6(4) . .
C23 N1 Cu1 119.4(4) . .
C22 N2 C27 114.3(5) . .
C22 N2 Cu1 124.2(4) . .
C27 N2 Cu1 121.3(4) . .
C42 N3 C54 116.4(5) . .
C42 N3 Cu2 123.8(4) . .
C54 N3 Cu2 119.8(4) . .
C53 N4 C60 115.5(5) . .
C53 N4 Cu2 123.6(4) . .
C60 N4 Cu2 120.9(4) . .
O1 C1 C10 123.9(6) . .
O1 C1 C2 116.5(6) . .
C10 C1 C2 119.6(5) . .
C3 C2 C1 121.1(6) . .
C3 C2 H2 119.5 . .
C1 C2 H2 119.5 . .
C2 C3 C4 121.6(6) . .
C2 C3 H3 119.2 . .
C4 C3 H3 119.2 . .
C9 C4 C5 119.9(7) . .
C9 C4 C3 119.2(6) . .
C5 C4 C3 120.8(6) . .
C6 C5 C4 121.4(7) . .
C6 C5 H5 119.3 . .
C4 C5 H5 119.3 . .
C5 C6 C7 119.2(6) . .
C5 C6 H6 120.4 . .
C7 C6 H6 120.4 . .
C8 C7 C6 120.9(7) . .
C8 C7 H7 119.5 . .
C6 C7 H7 119.5 . .
C7 C8 C9 121.7(7) . .
C7 C8 H8 119.1 . .
C9 C8 H8 119.1 . .
C4 C9 C8 116.8(6) . .
C4 C9 C10 120.1(6) . .
C8 C9 C10 123.1(6) . .
C1 C10 C11 122.0(6) . .
C1 C10 C9 118.0(6) . .
C11 C10 C9 119.8(6) . .
N1 C11 C10 126.6(6) . .
O2 C12 C21 124.0(5) . .
O2 C12 C13 116.8(5) . .
C21 C12 C13 119.2(5) . .
C14 C13 C12 119.7(6) . .
C14 C13 H13 120.1 . .
C12 C13 H13 120.1 . .
C13 C14 C15 123.6(6) . .
C13 C14 H14 118.2 . .
C15 C14 H14 118.2 . .
C16 C15 C20 120.2(6) . .
C16 C15 C14 121.5(6) . .
C20 C15 C14 118.3(5) . .
C17 C16 C15 120.7(7) . .
C17 C16 H16 119.6 . .
C15 C16 H16 119.6 . .
C16 C17 C18 119.6(6) . .
C16 C17 H17 120.2 . .
C18 C17 H17 120.2 . .
C19 C18 C17 120.6(7) . .
C19 C18 H18 119.7 . .
C17 C18 H18 119.7 . .
C18 C19 C20 121.6(7) . .
C18 C19 H19 119.2 . .
C20 C19 H19 119.2 . .
C15 C20 C19 117.1(6) . .
C15 C20 C21 119.3(6) . .
C19 C20 C21 123.5(6) . .
C12 C21 C22 121.4(5) . .
C12 C21 C20 119.4(5) . .
C22 C21 C20 119.0(5) . .
N2 C22 C21 127.7(5) . .
N2 C22 H22 116.2 . .
C21 C22 H22 116.2 . .
C28 C23 C24 122.1(6) 3_676 .
C28 C23 N1 120.4(6) 3_676 .
C24 C23 N1 117.4(5) . .
C26 C24 C23 117.2(6) . .
C26 C24 C25 121.7(6) . .
C23 C24 C25 121.1(6) . .
C24 C25 H25A 109.5 . .
C24 C25 H25B 109.5 . .
H25A C25 H25B 109.5 . .
C24 C25 H25C 109.5 . .
H25A C25 H25C 109.5 . .
H25B C25 H25C 109.5 . .
C24 C26 C30 123.1(6) . 3_676
C24 C26 H26 118.5 . .
C30 C26 H26 118.5 3_676 .
C30 C27 C28 122.3(6) . .
C30 C27 N2 118.5(5) . .
C28 C27 N2 119.2(5) . .
C27 C28 C23 117.1(5) . 3_676
C27 C28 C29 121.9(5) . .
C23 C28 C29 121.0(5) 3_676 .
C28 C29 H29A 109.5 . .
C28 C29 H29B 109.5 . .
H29A C29 H29B 109.5 . .
C28 C29 H29C 109.5 . .
H29A C29 H29C 109.5 . .
H29B C29 H29C 109.5 . .
C26 C30 C27 118.0(6) 3_676 .
C26 C30 C31 119.7(6) 3_676 .
C27 C30 C31 122.3(6) . .
C30 C31 H31A 109.5 . .
C30 C31 H31B 109.5 . .
H31A C31 H31B 109.5 . .
C30 C31 H31C 109.5 . .
H31A C31 H31C 109.5 . .
H31B C31 H31C 109.5 . .
O3 C32 C33 118.0(6) . .
O3 C32 C41 123.5(6) . .
C33 C32 C41 118.5(6) . .
C34 C33 C32 121.6(7) . .
C34 C33 H33 119.2 . .
C32 C33 H33 119.2 . .
C33 C34 C35 122.5(6) . .
C33 C34 H34 118.7 . .
C35 C34 H34 118.7 . .
C34 C35 C36 120.8(6) . .
C34 C35 C40 118.5(6) . .
C36 C35 C40 120.6(6) . .
C37 C36 C35 121.0(7) . .
C37 C36 H36 119.5 . .
C35 C36 H36 119.5 . .
C36 C37 C38 119.0(6) . .
C36 C37 H37 120.5 . .
C38 C37 H37 120.5 . .
C39 C38 C37 121.6(7) . .
C39 C38 H38 119.2 . .
C37 C38 H38 119.2 . .
C38 C39 C40 121.6(6) . .
C38 C39 H39 119.2 . .
C40 C39 H39 119.2 . .
C39 C40 C35 116.2(6) . .
C39 C40 C41 124.5(6) . .
C35 C40 C41 119.2(6) . .
C42 C41 C32 121.7(6) . .
C42 C41 C40 118.7(6) . .
C32 C41 C40 119.6(5) . .
N3 C42 C41 128.4(6) . .
N3 C42 H42 115.8 . .
C41 C42 H42 115.8 . .
O4 C43 C52 124.9(6) . .
O4 C43 C44 116.3(6) . .
C52 C43 C44 118.7(6) . .
C45 C44 C43 120.4(7) . .
C45 C44 H44 119.8 . .
C43 C44 H44 119.8 . .
C44 C45 C46 123.2(7) . .
C44 C45 H45 118.4 . .
C46 C45 H45 118.4 . .
C45 C46 C51 118.5(7) . .
C45 C46 C47 121.2(8) . .
C51 C46 C47 120.2(8) . .
C48 C47 C46 121.6(8) . .
C48 C47 H47 119.2 . .
C46 C47 H47 119.2 . .
C47 C48 C49 118.9(8) . .
C47 C48 H48 120.5 . .
C49 C48 H48 120.5 . .
C50 C49 C48 120.5(8) . .
C50 C49 H49 119.7 . .
C48 C49 H49 119.7 . .
C49 C50 C51 121.4(8) . .
C49 C50 H50 119.3 . .
C51 C50 H50 119.3 . .
C50 C51 C46 117.3(7) . .
C50 C51 C52 123.0(7) . .
C46 C51 C52 119.8(7) . .
C53 C52 C43 121.2(6) . .
C53 C52 C51 119.4(6) . .
C43 C52 C51 119.4(6) . .
N4 C53 C52 128.4(6) . .
N4 C53 H53 115.8 . .
C52 C53 H53 115.8 . .
C55 C54 C58 122.2(6) . .
C55 C54 N3 118.8(6) . .
C58 C54 N3 119.0(6) . .
C57 C55 C54 117.5(6) . .
C57 C55 C56 121.3(6) . .
C54 C55 C56 121.2(6) . .
C55 C56 H56A 109.5 . .
C55 C56 H56B 109.5 . .
H56A C56 H56B 109.5 . .
C55 C56 H56C 109.5 . .
H56A C56 H56C 109.5 . .
H56B C56 H56C 109.5 . .
C55 C57 C61 123.2(6) . 3_575
C55 C57 H57 118.4 . .
C61 C57 H57 118.4 3_575 .
C54 C58 C60 118.6(6) . 3_575
C54 C58 C59 120.9(5) . .
C60 C58 C59 120.5(6) 3_575 .
C58 C59 H59A 109.5 . .
C58 C59 H59B 109.5 . .
H59A C59 H59B 109.5 . .
C58 C59 H59C 109.5 . .
H59A C59 H59C 109.5 . .
H59B C59 H59C 109.5 . .
C58 C60 C61 120.7(6) 3_575 .
C58 C60 N4 121.0(6) 3_575 .
C61 C60 N4 118.2(5) . .
C57 C61 C60 117.8(6) 3_575 .
C57 C61 C62 119.1(6) 3_575 .
C60 C61 C62 123.0(6) . .
C61 C62 H62A 109.5 . .
C61 C62 H62B 109.5 . .
H62A C62 H62B 109.5 . .
C61 C62 H62C 109.5 . .
H62A C62 H62C 109.5 . .
H62B C62 H62C 109.5 . .

loop_
_geom_bond_atom_site_label_1
_geom_bond_atom_site_label_2
_geom_bond_distance
_geom_bond_site_symmetry_2
Cu1 O1 1.896(4) .
Cu1 O2 1.911(4) .
Cu1 N2 1.970(5) .
Cu1 N1 1.982(5) .
Cu2 O3 1.895(4) .
Cu2 O4 1.901(4) .
Cu2 N3 1.947(5) .
Cu2 N4 1.952(5) .
O1 C1 1.299(7) .
O2 C12 1.286(7) .
O3 C32 1.299(7) .
O4 C43 1.296(7) .
N1 C11 1.314(7) .
N1 C23 1.445(7) .
N2 C22 1.314(7) .
N2 C27 1.449(8) .
N3 C42 1.306(7) .
N3 C54 1.452(8) .
N4 C53 1.302(7) .
N4 C60 1.439(8) .
C1 C10 1.416(9) .
C1 C2 1.437(8) .
C2 C3 1.345(8) .
C2 H2 0.9300 .
C3 C4 1.421(9) .
C3 H3 0.9300 .
C4 C9 1.407(9) .
C4 C5 1.411(9) .
C5 C6 1.358(10) .
C5 H5 0.9300 .
C6 C7 1.386(11) .
C6 H6 0.9300 .
C7 C8 1.364(9) .
C7 H7 0.9300 .
C8 C9 1.416(9) .
C8 H8 0.9300 .
C9 C10 1.458(8) .
C10 C11 1.419(8) .
C12 C21 1.419(8) .
C12 C13 1.437(8) .
C13 C14 1.353(8) .
C13 H13 0.9300 .
C14 C15 1.419(9) .
C14 H14 0.9300 .
C15 C16 1.410(9) .
C15 C20 1.411(9) .
C16 C17 1.374(10) .
C16 H16 0.9300 .
C17 C18 1.384(10) .
C17 H17 0.9300 .
C18 C19 1.378(9) .
C18 H18 0.9300 .
C19 C20 1.413(9) .
C19 H19 0.9300 .
C20 C21 1.462(8) .
C21 C22 1.419(8) .
C22 H22 0.9300 .
C23 C28 1.408(8) 3_676
C23 C24 1.409(9) .
C24 C26 1.379(8) .
C24 C25 1.497(8) .
C25 H25A 0.9600 .
C25 H25B 0.9600 .
C25 H25C 0.9600 .
C26 C30 1.387(9) 3_676
C26 H26 0.9300 .
C27 C30 1.390(8) .
C27 C28 1.396(8) .
C28 C23 1.408(8) 3_676
C28 C29 1.510(8) .
C29 H29A 0.9600 .
C29 H29B 0.9600 .
C29 H29C 0.9600 .
C30 C26 1.387(9) 3_676
C30 C31 1.506(8) .
C31 H31A 0.9600 .
C31 H31B 0.9600 .
C31 H31C 0.9600 .
C32 C33 1.420(9) .
C32 C41 1.423(9) .
C33 C34 1.346(9) .
C33 H33 0.9300 .
C34 C35 1.415(9) .
C34 H34 0.9300 .
C35 C36 1.416(9) .
C35 C40 1.419(9) .
C36 C37 1.364(10) .
C36 H36 0.9300 .
C37 C38 1.386(9) .
C37 H37 0.9300 .
C38 C39 1.372(9) .
C38 H38 0.9300 .
C39 C40 1.415(9) .
C39 H39 0.9300 .
C40 C41 1.455(8) .
C41 C42 1.403(8) .
C42 H42 0.9300 .
C43 C52 1.423(9) .
C43 C44 1.436(9) .
C44 C45 1.360(10) .
C44 H44 0.9300 .
C45 C46 1.409(11) .
C45 H45 0.9300 .
C46 C51 1.410(10) .
C46 C47 1.415(10) .
C47 C48 1.351(12) .
C47 H47 0.9300 .
C48 C49 1.407(12) .
C48 H48 0.9300 .
C49 C50 1.387(10) .
C49 H49 0.9300 .
C50 C51 1.405(10) .
C50 H50 0.9300 .
C51 C52 1.461(9) .
C52 C53 1.404(9) .
C53 H53 0.9300 .
C54 C55 1.392(9) .
C54 C58 1.395(8) .
C55 C57 1.385(9) .
C55 C56 1.507(9) .
C56 H56A 0.9600 .
C56 H56B 0.9600 .
C56 H56C 0.9600 .
C57 C61 1.391(9) 3_575
C57 H57 0.9300 .
C58 C60 1.404(8) 3_575
C58 C59 1.516(8) .
C59 H59A 0.9600 .
C59 H59B 0.9600 .
C59 H59C 0.9600 .
C60 C58 1.404(8) 3_575
C60 C61 1.407(9) .
C61 C57 1.391(9) 3_575
C61 C62 1.508(9) .
C62 H62A 0.9600 .
C62 H62B 0.9600 .
C62 H62C 0.9600 .

loop_
_geom_torsion_atom_site_label_1
_geom_torsion_atom_site_label_2
_geom_torsion_atom_site_label_3
_geom_torsion_atom_site_label_4
_geom_torsion
_geom_torsion_site_symmetry_1
_geom_torsion_site_symmetry_4
O2 Cu1 O1 C1 -159.8(6) . .
N2 Cu1 O1 C1 114.6(6) . .
N1 Cu1 O1 C1 -8.2(6) . .
O4 Cu2 O3 C32 -146.8(6) . .
N3 Cu2 O3 C32 -5.1(6) . .
N4 Cu2 O3 C32 113.3(6) . .
Cu1 O1 C1 C10 1.2(10) . .
Cu1 O1 C1 C2 179.1(5) . .
O1 C1 C2 C3 -177.8(6) . .
C10 C1 C2 C3 0.2(10) . .
C1 C2 C3 C4 -4.9(10) . .
C2 C3 C4 C9 3.1(10) . .
C2 C3 C4 C5 -174.4(6) . .
C9 C4 C5 C6 -2.1(10) . .
C3 C4 C5 C6 175.3(7) . .
C4 C5 C6 C7 1.3(11) . .
C5 C6 C7 C8 0.0(12) . .
C6 C7 C8 C9 -0.4(11) . .
C5 C4 C9 C8 1.6(9) . .
C3 C4 C9 C8 -175.9(6) . .
C5 C4 C9 C10 -179.3(6) . .
C3 C4 C9 C10 3.2(10) . .
C7 C8 C9 C4 -0.4(10) . .
C7 C8 C9 C10 -179.5(7) . .
O1 C1 C10 C11 9.3(10) . .
C2 C1 C10 C11 -168.6(6) . .
O1 C1 C10 C9 -176.3(6) . .
C2 C1 C10 C9 5.9(9) . .
C4 C9 C10 C1 -7.6(9) . .
C8 C9 C10 C1 171.4(6) . .
C4 C9 C10 C11 167.0(6) . .
C8 C9 C10 C11 -14.0(10) . .
C23 N1 C11 C10 173.8(6) . .
Cu1 N1 C11 C10 -1.1(9) . .
C1 C10 C11 N1 -9.2(10) . .
C9 C10 C11 N1 176.5(6) . .
Cu1 O2 C12 C21 -4.7(9) . .
Cu1 O2 C12 C13 175.0(4) . .
O2 C12 C13 C14 179.4(6) . .
C21 C12 C13 C14 -0.9(9) . .
C12 C13 C14 C15 -3.4(10) . .
C13 C14 C15 C16 -176.4(6) . .
C13 C14 C15 C20 2.6(10) . .
C20 C15 C16 C17 -2.6(10) . .
C14 C15 C16 C17 176.3(6) . .
C15 C16 C17 C18 -1.6(11) . .
C16 C17 C18 C19 3.5(11) . .
C17 C18 C19 C20 -1.0(11) . .
C16 C15 C20 C19 4.9(9) . .
C14 C15 C20 C19 -174.1(6) . .
C16 C15 C20 C21 -178.6(6) . .
C14 C15 C20 C21 2.4(9) . .
C18 C19 C20 C15 -3.1(10) . .
C18 C19 C20 C21 -179.5(6) . .
O2 C12 C21 C22 9.3(10) . .
C13 C12 C21 C22 -170.3(6) . .
O2 C12 C21 C20 -174.7(6) . .
C13 C12 C21 C20 5.7(9) . .
C15 C20 C21 C12 -6.4(9) . .
C19 C20 C21 C12 169.8(6) . .
C15 C20 C21 C22 169.6(6) . .
C19 C20 C21 C22 -14.1(10) . .
C27 N2 C22 C21 178.8(6) . .
Cu1 N2 C22 C21 3.3(9) . .
C12 C21 C22 N2 -8.8(10) . .
C20 C21 C22 N2 175.2(6) . .
C11 N1 C23 C28 65.4(7) . 3_676
Cu1 N1 C23 C28 -119.4(5) . 3_676
C11 N1 C23 C24 -116.2(6) . .
Cu1 N1 C23 C24 59.0(6) . .
C28 C23 C24 C26 4.2(9) 3_676 .
N1 C23 C24 C26 -174.2(5) . .
C28 C23 C24 C25 -172.5(6) 3_676 .
N1 C23 C24 C25 9.1(8) . .
C23 C24 C26 C30 0.1(9) . 3_676
C25 C24 C26 C30 176.8(6) . 3_676
C22 N2 C27 C30 -116.1(6) . .
Cu1 N2 C27 C30 59.5(7) . .
C22 N2 C27 C28 65.3(7) . .
Cu1 N2 C27 C28 -119.0(5) . .
C30 C27 C28 C23 -0.6(8) . 3_676
N2 C27 C28 C23 177.9(5) . 3_676
C30 C27 C28 C29 -179.4(5) . .
N2 C27 C28 C29 -0.9(8) . .
C28 C27 C30 C26 -3.4(9) . 3_676
N2 C27 C30 C26 178.1(5) . 3_676
C28 C27 C30 C31 178.1(6) . .
N2 C27 C30 C31 -0.4(8) . .
Cu2 O3 C32 C33 -174.8(5) . .
Cu2 O3 C32 C41 5.6(9) . .
O3 C32 C33 C34 -178.0(6) . .
C41 C32 C33 C34 1.6(10) . .
C32 C33 C34 C35 0.8(11) . .
C33 C34 C35 C36 -179.5(7) . .
C33 C34 C35 C40 -2.7(10) . .
C34 C35 C36 C37 177.5(7) . .
C40 C35 C36 C37 0.7(10) . .
C35 C36 C37 C38 -0.8(11) . .
C36 C37 C38 C39 0.9(11) . .
C37 C38 C39 C40 -0.9(11) . .
C38 C39 C40 C35 0.7(10) . .
C38 C39 C40 C41 -179.0(6) . .
C34 C35 C40 C39 -177.5(6) . .
C36 C35 C40 C39 -0.6(9) . .
C34 C35 C40 C41 2.2(9) . .
C36 C35 C40 C41 179.0(6) . .
O3 C32 C41 C42 0.1(10) . .
C33 C32 C41 C42 -179.5(6) . .
O3 C32 C41 C40 177.7(6) . .
C33 C32 C41 C40 -1.9(9) . .
C39 C40 C41 C42 -2.6(10) . .
C35 C40 C41 C42 177.7(6) . .
C39 C40 C41 C32 179.7(6) . .
C35 C40 C41 C32 0.0(9) . .
C54 N3 C42 C41 -174.9(6) . .
Cu2 N3 C42 C41 4.7(10) . .
C32 C41 C42 N3 -5.5(11) . .
C40 C41 C42 N3 176.8(6) . .
Cu2 O4 C43 C52 10.7(10) . .
Cu2 O4 C43 C44 -172.0(4) . .
O4 C43 C44 C45 -176.9(6) . .
C52 C43 C44 C45 0.5(10) . .
C43 C44 C45 C46 0.1(11) . .
C44 C45 C46 C51 -1.9(11) . .
C44 C45 C46 C47 179.5(7) . .
C45 C46 C47 C48 177.4(7) . .
C51 C46 C47 C48 -1.2(12) . .
C46 C47 C48 C49 -1.3(12) . .
C47 C48 C49 C50 3.0(13) . .
C48 C49 C50 C51 -2.3(13) . .
C49 C50 C51 C46 -0.2(11) . .
C49 C50 C51 C52 -179.9(7) . .
C45 C46 C51 C50 -176.7(7) . .
C47 C46 C51 C50 1.9(10) . .
C45 C46 C51 C52 2.9(10) . .
C47 C46 C51 C52 -178.4(6) . .
O4 C43 C52 C53 -1.6(10) . .
C44 C43 C52 C53 -178.7(6) . .
O4 C43 C52 C51 177.8(6) . .
C44 C43 C52 C51 0.6(9) . .
C50 C51 C52 C53 -3.3(10) . .
C46 C51 C52 C53 177.0(6) . .
C50 C51 C52 C43 177.3(7) . .
C46 C51 C52 C43 -2.4(10) . .
C60 N4 C53 C52 -173.4(6) . .
Cu2 N4 C53 C52 4.8(10) . .
C43 C52 C53 N4 -6.7(11) . .
C51 C52 C53 N4 173.9(6) . .
C42 N3 C54 C55 -119.3(6) . .
Cu2 N3 C54 C55 61.0(7) . .
C42 N3 C54 C58 62.8(7) . .
Cu2 N3 C54 C58 -116.8(5) . .
C58 C54 C55 C57 1.7(9) . .
N3 C54 C55 C57 -176.2(5) . .
C58 C54 C55 C56 -177.5(6) . .
N3 C54 C55 C56 4.7(8) . .
C54 C55 C57 C61 0.8(9) . 3_575
C56 C55 C57 C61 179.9(6) . 3_575
C55 C54 C58 C60 -2.6(9) . 3_575
N3 C54 C58 C60 175.2(5) . 3_575
C55 C54 C58 C59 178.7(5) . .
N3 C54 C58 C59 -3.5(8) . .
C53 N4 C60 C58 58.9(8) . 3_575
Cu2 N4 C60 C58 -119.3(5) . 3_575
C53 N4 C60 C61 -123.5(6) . .
Cu2 N4 C60 C61 58.2(7) . .
C58 C60 C61 C57 -1.1(8) 3_575 3_575
N4 C60 C61 C57 -178.7(5) . 3_575
C58 C60 C61 C62 -179.5(6) 3_575 .
N4 C60 C61 C62 2.9(8) . .
